data_2235473
loop_
_publ_author_name
'Pinheiro, Luiz C. S.'
'Bernardino, Alice M. R.'
'Wardell, Solange M. S. V.'
'Wardell, James L.'
'Tiekink, Edward R. T.'

_publ_section_title
;
 4-(3-Fluoroanilino)thieno[2,3-<i>b</i>]pyridine-6-carboxylic acid
;
_journal_coeditor_code HB6844
_journal_issue 7
_journal_name_full 'Acta Crystallographica Section E'
_journal_page_first o2217
_journal_page_last o2218
_journal_paper_doi 10.1107/S1600536812027195
_journal_volume 68
_journal_year 2012
_chemical_formula_iupac 'C14 H9 F N2 O2 S'
_chemical_formula_moiety 'C14 H9 F N2 O2 S'
_chemical_formula_sum 'C14 H9 F N2 O2 S'
_chemical_formula_weight 288.29
_chemical_name_systematic
;
4-(3-Fluoroanilino)thieno[2,3-<i>b</i>]pyridine-6-carboxylic acid
;
_space_group_IT_number 33
_symmetry_cell_setting orthorhombic
_symmetry_space_group_name_Hall 'P 2c -2n'
_symmetry_space_group_name_H-M 'P n a 21'
_atom_sites_solution_hydrogens geom
_atom_sites_solution_primary direct
_atom_sites_solution_secondary difmap
_audit_creation_method SHELXL-97
_cell_angle_alpha 90.00
_cell_angle_beta 90.00
_cell_angle_gamma 90.00
_cell_formula_units_Z 4
_cell_length_a 17.0666(6)
_cell_length_b 8.7147(3)
_cell_length_c 7.9931(2)
_cell_measurement_reflns_used 1601
_cell_measurement_temperature 120(2)
_cell_measurement_theta_max 27.48
_cell_measurement_theta_min 1.00
_cell_volume 1188.82(7)
_computing_cell_refinement 'DENZO (Otwinowski & Minor, 1997) and COLLECT (Hooft, 1998)'
_computing_data_collection 'COLLECT (Hooft, 1998)'
_computing_data_reduction 'DENZO (Otwinowski & Minor, 1997) and COLLECT (Hooft, 1998)'
_computing_molecular_graphics 'ORTEP-3 (Farrugia, 1997) and DIAMOND (Brandenburg, 2006)'
_computing_publication_material 'publCIF (Westrip, 2010)'
_computing_structure_refinement 'SHELXL97 (Sheldrick, 2008)'
_computing_structure_solution 'SHELXS97 (Sheldrick, 2008)'
_diffrn_ambient_temperature 120(2)
_diffrn_detector_area_resol_mean 9.091
_diffrn_measured_fraction_theta_full 0.997
_diffrn_measured_fraction_theta_max 0.997
_diffrn_measurement_device_type 'Bruker--Nonius Roper CCD camera on \k-goniostat'
_diffrn_measurement_method '\f & \w scans'
_diffrn_radiation_monochromator graphite
_diffrn_radiation_source 'Bruker-Nonius FR591 rotating anode'
_diffrn_radiation_type MoK\a
_diffrn_radiation_wavelength 0.71073
_diffrn_reflns_av_R_equivalents 0.0581
_diffrn_reflns_av_sigmaI/netI 0.0529
_diffrn_reflns_limit_h_max 22
_diffrn_reflns_limit_h_min -22
_diffrn_reflns_limit_k_max 11
_diffrn_reflns_limit_k_min -11
_diffrn_reflns_limit_l_max 9
_diffrn_reflns_limit_l_min -10
_diffrn_reflns_number 10259
_diffrn_reflns_theta_full 27.49
_diffrn_reflns_theta_max 27.49
_diffrn_reflns_theta_min 3.46
_diffrn_standards_decay_% 0
_diffrn_standards_number 0
_exptl_absorpt_coefficient_mu 0.287
_exptl_absorpt_correction_T_max 1.0000
_exptl_absorpt_correction_T_min 0.787846
_exptl_absorpt_correction_type multi-scan
_exptl_absorpt_process_details '(SADABS; Sheldrick, 2007)'
_exptl_crystal_colour dark-orange
_exptl_crystal_density_diffrn 1.611
_exptl_crystal_density_method 'not measured'
_exptl_crystal_description blade
_exptl_crystal_F_000 592
_exptl_crystal_size_max 0.66
_exptl_crystal_size_mid 0.24
_exptl_crystal_size_min 0.17
_refine_diff_density_max 0.203
_refine_diff_density_min -0.420
_refine_ls_abs_structure_details 'Flack (1983), 1181 Friedel pairs'
_refine_ls_abs_structure_Flack 0.15(9)
_refine_ls_extinction_method none
_refine_ls_goodness_of_fit_ref 1.063
_refine_ls_hydrogen_treatment mixed
_refine_ls_matrix_type full
_refine_ls_number_parameters 197
_refine_ls_number_reflns 2643
_refine_ls_number_restraints 3
_refine_ls_restrained_S_all 1.062
_refine_ls_R_factor_all 0.0432
_refine_ls_R_factor_gt 0.0353
_refine_ls_shift/su_max 0.000
_refine_ls_shift/su_mean 0.000
_refine_ls_structure_factor_coef Fsqd
_refine_ls_weighting_details 'calc w=1/[\s^2^(Fo^2^)+(0.0375P)^2^+0.2847P] where P=(Fo^2^+2Fc^2^)/3'
_refine_ls_weighting_scheme calc
_refine_ls_wR_factor_gt 0.0841
_refine_ls_wR_factor_ref 0.0872
_reflns_number_gt 2376
_reflns_number_total 2643
_reflns_threshold_expression I>2\s(I)
_cod_data_source_file hb6844.cif
_cod_data_source_block I
_cod_original_sg_symbol_Hall 'P 2c -2n '
_cod_database_code 2235473
_cod_database_fobs_code 2235473

loop_
_symmetry_equiv_pos_as_xyz
'x, y, z'
'-x, -y, z+1/2'
'-x+1/2, y+1/2, z+1/2'
'x+1/2, -y+1/2, z'

loop_
_atom_site_type_symbol
_atom_site_label
_atom_site_fract_x
_atom_site_fract_y
_atom_site_fract_z
_atom_site_U_iso_or_equiv
_atom_site_adp_type
_atom_site_calc_flag
_atom_site_refinement_flags
_atom_site_occupancy
_atom_site_symmetry_multiplicity
_atom_site_disorder_assembly
_atom_site_disorder_group
S S1 0.02466(3) 0.49277(6) 0.56709(9) 0.02149(14) Uani d . 1 1 . .
O O1 0.26956(9) 0.89190(18) 1.0209(2) 0.0246(4) Uani d D 1 1 . .
H H1O 0.2865(16) 0.959(2) 1.090(3) 0.037 Uiso d D 1 1 . .
O O2 0.17443(8) 1.06688(18) 1.0208(2) 0.0254(4) Uani d . 1 1 . .
N N1 0.15569(10) 0.5951(2) 0.7157(2) 0.0185(4) Uani d . 1 1 . .
N N2 0.03616(11) 0.9821(2) 0.9068(3) 0.0214(4) Uani d D 1 1 . .
H H2N 0.0711(11) 1.041(3) 0.956(3) 0.026 Uiso d D 1 1 . .
C C1 0.18990(13) 0.7023(2) 0.8094(3) 0.0184(5) Uani d . 1 1 . .
H H1 0.2445 0.6918 0.8298 0.022 Uiso calc R 1 1 . .
C C2 0.15232(12) 0.8288(2) 0.8800(2) 0.0161(4) Uani d . 1 1 . .
C C3 0.07089(13) 0.8526(2) 0.8490(3) 0.0167(4) Uani d . 1 1 . .
C C4 0.03239(12) 0.7380(2) 0.7525(3) 0.0154(4) Uani d . 1 1 . .
C C5 -0.04725(13) 0.7259(2) 0.6927(3) 0.0190(5) Uani d . 1 1 . .
H H5 -0.0872 0.7977 0.7195 0.023 Uiso calc R 1 1 . .
C C6 -0.05889(12) 0.6029(2) 0.5952(3) 0.0214(5) Uani d . 1 1 . .
H H6 -0.1081 0.5784 0.5464 0.026 Uiso calc R 1 1 . .
C C7 0.07779(12) 0.6170(2) 0.6923(3) 0.0172(4) Uani d . 1 1 . .
C C8 0.19891(12) 0.9401(3) 0.9793(3) 0.0198(5) Uani d . 1 1 . .
C C9 -0.04436(13) 1.0256(3) 0.9067(3) 0.0197(5) Uani d . 1 1 D .
C C10 -0.06524(14) 1.1599(3) 0.8256(3) 0.0222(5) Uani d . 1 1 . .
H H10 -0.0279 1.2153 0.7613 0.027 Uiso calc R 1 1 A 1
C C12 -0.19667(14) 1.1360(3) 0.9319(4) 0.0341(6) Uani d . 1 1 . .
H H12 -0.2487 1.1741 0.9406 0.041 Uiso calc R 1 1 B 1
C C14 -0.09947(13) 0.9457(3) 1.0002(3) 0.0245(5) Uani d . 1 1 . .
H H14 -0.0857 0.8531 1.0554 0.029 Uiso calc R 1 1 C 1
C C11 -0.14136(15) 1.2115(3) 0.8400(3) 0.0315(6) Uani d P 0.545(5) 1 D 1
C C13 -0.17454(14) 1.0032(3) 1.0113(3) 0.0310(6) Uani d P 0.545(5) 1 D 1
H H13 -0.2122 0.9491 1.0761 0.037 Uiso calc PR 0.545(5) 1 D 1
F F1 -0.16627(15) 1.3395(3) 0.7761(3) 0.0330(9) Uani d P 0.545(5) 1 D 1
C C11' -0.14136(15) 1.2115(3) 0.8400(3) 0.0315(6) Uani d P 0.455(5) 1 D 2
H H11 -0.1559 1.3032 0.7838 0.038 Uiso calc PR 0.455(5) 1 D 2
C C13' -0.17454(14) 1.0032(3) 1.0113(3) 0.0310(6) Uani d P 0.455(5) 1 D 2
F F1' -0.23113(18) 0.9534(4) 1.1023(4) 0.0392(12) Uani d P 0.455(5) 1 D 2

loop_
_atom_site_aniso_label
_atom_site_aniso_U_11
_atom_site_aniso_U_22
_atom_site_aniso_U_33
_atom_site_aniso_U_12
_atom_site_aniso_U_13
_atom_site_aniso_U_23
S1 0.0221(2) 0.0178(2) 0.0245(3) -0.0018(2) -0.0014(3) -0.0059(2)
O1 0.0187(7) 0.0219(8) 0.0332(9) 0.0019(6) -0.0077(6) -0.0077(7)
O2 0.0198(8) 0.0194(8) 0.0370(10) -0.0001(6) -0.0014(7) -0.0092(7)
N1 0.0181(9) 0.0169(9) 0.0205(9) 0.0010(7) 0.0011(7) -0.0018(8)
N2 0.0165(9) 0.0178(9) 0.0300(11) 0.0007(7) -0.0026(8) -0.0070(8)
C1 0.0175(10) 0.0170(10) 0.0208(12) 0.0006(8) -0.0013(8) 0.0037(9)
C2 0.0162(10) 0.0149(9) 0.0171(11) -0.0008(8) -0.0004(8) -0.0001(8)
C3 0.0198(11) 0.0139(10) 0.0163(10) -0.0010(8) 0.0016(8) 0.0019(9)
C4 0.0194(10) 0.0147(10) 0.0123(10) 0.0002(8) 0.0006(8) 0.0015(8)
C5 0.0172(10) 0.0201(11) 0.0197(11) 0.0003(8) -0.0007(8) 0.0030(9)
C6 0.0203(10) 0.0213(10) 0.0226(12) -0.0011(8) -0.0030(9) -0.0002(9)
C7 0.0204(10) 0.0145(10) 0.0165(10) -0.0013(8) 0.0003(8) 0.0006(8)
C8 0.0184(11) 0.0211(11) 0.0199(12) -0.0006(9) -0.0015(9) -0.0005(9)
C9 0.0178(10) 0.0219(11) 0.0194(11) 0.0016(9) -0.0033(8) -0.0071(9)
C10 0.0214(12) 0.0197(11) 0.0256(12) -0.0001(10) -0.0029(9) -0.0040(10)
C12 0.0170(11) 0.0419(15) 0.0434(15) 0.0045(11) -0.0050(11) -0.0252(13)
C14 0.0249(12) 0.0257(11) 0.0230(12) -0.0059(10) 0.0003(10) -0.0021(10)
C11 0.0325(14) 0.0242(12) 0.0379(15) 0.0084(11) -0.0111(12) -0.0113(11)
C13 0.0208(12) 0.0425(16) 0.0296(14) -0.0062(10) 0.0022(10) -0.0162(12)
F1 0.0327(16) 0.0212(14) 0.0452(18) 0.0071(12) -0.0064(12) 0.0067(12)
C11' 0.0325(14) 0.0242(12) 0.0379(15) 0.0084(11) -0.0111(12) -0.0113(11)
C13' 0.0208(12) 0.0425(16) 0.0296(14) -0.0062(10) 0.0022(10) -0.0162(12)
F1' 0.0281(18) 0.046(2) 0.044(2) -0.0163(14) 0.0099(15) -0.0147(18)

loop_
_atom_type_symbol
_atom_type_description
_atom_type_scat_dispersion_real
_atom_type_scat_dispersion_imag
_atom_type_scat_source
C C 0.0033 0.0016 'International Tables Vol C Tables 4.2.6.8 and 6.1.1.4'
H H 0.0000 0.0000 'International Tables Vol C Tables 4.2.6.8 and 6.1.1.4'
F F 0.0171 0.0103 'International Tables Vol C Tables 4.2.6.8 and 6.1.1.4'
N N 0.0061 0.0033 'International Tables Vol C Tables 4.2.6.8 and 6.1.1.4'
O O 0.0106 0.0060 'International Tables Vol C Tables 4.2.6.8 and 6.1.1.4'
S S 0.1246 0.1234 'International Tables Vol C Tables 4.2.6.8 and 6.1.1.4'

loop_
_geom_angle_atom_site_label_1
_geom_angle_atom_site_label_2
_geom_angle_atom_site_label_3
_geom_angle
C7 S1 C6 90.55(10)
C8 O1 H1O 104.9(19)
C1 N1 C7 114.12(18)
C3 N2 C9 129.99(18)
C3 N2 H2N 110.0(17)
C9 N2 H2N 119.9(17)
N1 C1 C2 125.5(2)
N1 C1 H1 117.3
C2 C1 H1 117.3
C1 C2 C3 119.5(2)
C1 C2 C8 119.12(19)
C3 C2 C8 121.30(19)
N2 C3 C4 124.5(2)
N2 C3 C2 119.2(2)
C4 C3 C2 116.25(18)
C7 C4 C3 117.46(18)
C7 C4 C5 110.70(19)
C3 C4 C5 131.71(19)
C6 C5 C4 113.0(2)
C6 C5 H5 123.5
C4 C5 H5 123.5
C5 C6 S1 113.36(17)
C5 C6 H6 123.3
S1 C6 H6 123.3
N1 C7 C4 127.12(19)
N1 C7 S1 120.36(16)
C4 C7 S1 112.43(15)
O2 C8 O1 122.0(2)
O2 C8 C2 123.44(19)
O1 C8 C2 114.57(19)
C14 C9 C10 120.1(2)
C14 C9 N2 121.3(2)
C10 C9 N2 118.2(2)
C11' C10 C11 0.0(2)
C11' C10 C9 118.6(2)
C11 C10 C9 118.6(2)
C11' C10 H10 120.7
C11 C10 H10 120.7
C9 C10 H10 120.7
C11' C12 C11 0.0(3)
C11' C12 C13' 117.7(2)
C11 C12 C13' 117.7(2)
C11' C12 C13 117.7(2)
C11 C12 C13 117.7(2)
C13' C12 C13 0.0(2)
C11' C12 H12 121.1
C11 C12 H12 121.1
C13' C12 H12 121.1
C13 C12 H12 121.1
C9 C14 C13' 118.9(2)
C9 C14 C13 118.9(2)
C13' C14 C13 0.00(7)
C9 C14 H14 120.6
C13' C14 H14 120.6
C13 C14 H14 120.6
F1 C11 C12 113.5(3)
F1 C11 C10 123.8(3)
C12 C11 C10 122.6(2)
C12 C13 C14 122.1(2)
C12 C13 H13 118.9
C14 C13 H13 118.9
C12 C11' C10 122.6(2)
C12 C11' H11 118.7
C10 C11' H11 118.7
F1' C13' C12 109.9(3)
F1' C13' C14 127.8(3)
C12 C13' C14 122.1(2)

loop_
_geom_bond_atom_site_label_1
_geom_bond_atom_site_label_2
_geom_bond_distance
S1 C7 1.731(2)
S1 C6 1.733(2)
O1 C8 1.319(3)
O1 H1O 0.852(10)
O2 C8 1.227(3)
N1 C1 1.332(3)
N1 C7 1.356(3)
N2 C3 1.356(3)
N2 C9 1.426(3)
N2 H2N 0.881(10)
C1 C2 1.394(3)
C1 H1 0.9500
C2 C3 1.427(3)
C2 C8 1.484(3)
C3 C4 1.422(3)
C4 C7 1.394(3)
C4 C5 1.445(3)
C5 C6 1.340(3)
C5 H5 0.9500
C6 H6 0.9500
C9 C14 1.388(3)
C9 C10 1.384(3)
C10 C11' 1.380(3)
C10 C11 1.380(3)
C10 H10 0.9500
C12 C11' 1.365(4)
C12 C11 1.365(4)
C12 C13' 1.373(4)
C12 C13 1.373(4)
C12 H12 0.9500
C14 C13' 1.378(3)
C14 C13 1.378(3)
C14 H14 0.9500
C11 F1 1.298(4)
C13 H13 0.9500
C11' H11 0.9500
C13' F1' 1.284(4)

loop_
_geom_hbond_atom_site_label_D
_geom_hbond_atom_site_label_H
_geom_hbond_atom_site_label_A
_geom_hbond_site_symmetry_A
_geom_hbond_distance_DH
_geom_hbond_distance_HA
_geom_hbond_distance_DA
_geom_hbond_angle_DHA
O1 H1o N1 3_555 0.86(2) 1.84(2) 2.681(2) 167(3)
N2 H2n O2 . 0.88(2) 1.852(19) 2.635(2) 147(2)

loop_
_geom_torsion_atom_site_label_1
_geom_torsion_atom_site_label_2
_geom_torsion_atom_site_label_3
_geom_torsion_atom_site_label_4
_geom_torsion
C7 N1 C1 C2 -0.3(3)
N1 C1 C2 C3 -1.9(3)
N1 C1 C2 C8 -178.91(19)
C9 N2 C3 C4 9.1(4)
C9 N2 C3 C2 -173.2(2)
C1 C2 C3 N2 -174.7(2)
C8 C2 C3 N2 2.2(3)
C1 C2 C3 C4 3.1(3)
C8 C2 C3 C4 -179.95(19)
N2 C3 C4 C7 175.4(2)
C2 C3 C4 C7 -2.3(3)
N2 C3 C4 C5 0.0(4)
C2 C3 C4 C5 -177.7(2)
C7 C4 C5 C6 0.2(3)
C3 C4 C5 C6 175.9(2)
C4 C5 C6 S1 -0.3(3)
C7 S1 C6 C5 0.20(18)
C1 N1 C7 C4 1.2(3)
C1 N1 C7 S1 177.51(16)
C3 C4 C7 N1 0.2(3)
C5 C4 C7 N1 176.5(2)
C3 C4 C7 S1 -176.41(16)
C5 C4 C7 S1 -0.1(2)
C6 S1 C7 N1 -176.90(18)
C6 S1 C7 C4 -0.07(17)
C1 C2 C8 O2 166.8(2)
C3 C2 C8 O2 -10.2(3)
C1 C2 C8 O1 -13.5(3)
C3 C2 C8 O1 169.52(19)
C3 N2 C9 C14 65.4(4)
C3 N2 C9 C10 -121.5(3)
C14 C9 C10 C11' 0.0(3)
N2 C9 C10 C11' -173.1(2)
C14 C9 C10 C11 0.0(3)
N2 C9 C10 C11 -173.1(2)
C10 C9 C14 C13' -0.5(3)
N2 C9 C14 C13' 172.4(2)
C10 C9 C14 C13 -0.5(3)
N2 C9 C14 C13 172.4(2)
C11' C12 C11 F1 0E1(10)
C13' C12 C11 F1 -176.8(2)
C13 C12 C11 F1 -176.8(2)
C11' C12 C11 C10 0E1(10)
C13' C12 C11 C10 -0.4(4)
C13 C12 C11 C10 -0.4(4)
C11' C10 C11 F1 0E1(10)
C9 C10 C11 F1 176.5(3)
C11' C10 C11 C12 0E1(8)
C9 C10 C11 C12 0.4(4)
C11' C12 C13 C14 -0.1(4)
C11 C12 C13 C14 -0.1(4)
C13' C12 C13 C14 0E1(10)
C9 C14 C13 C12 0.6(4)
C13' C14 C13 C12 0E1(10)
C11 C12 C11' C10 0E1(10)
C13' C12 C11' C10 -0.4(4)
C13 C12 C11' C10 -0.4(4)
C11 C10 C11' C12 0E1(8)
C9 C10 C11' C12 0.4(4)
C11' C12 C13' F1' 174.9(3)
C11 C12 C13' F1' 174.9(3)
C13 C12 C13' F1' 0E1(6)
C11' C12 C13' C14 -0.1(4)
C11 C12 C13' C14 -0.1(4)
C13 C12 C13' C14 0E1(10)
C9 C14 C13' F1' -173.6(3)
C13 C14 C13' F1' 0E1(8)
C9 C14 C13' C12 0.6(4)
C13 C14 C13' C12 0E1(10)
